data_2234622
loop_
_publ_author_name
'Li, Yu-Feng'

_publ_section_title
;
 4-Methyl-<i>N</i>-<i>p</i>-tolylpiperidine-1-carboxamide
;
_journal_coeditor_code HB6706
_journal_issue 5
_journal_name_full 'Acta Crystallographica Section E'
_journal_page_first o1472
_journal_paper_doi 10.1107/S1600536812016248
_journal_volume 68
_journal_year 2012
_chemical_formula_iupac 'C14 H20 N2 O'
_chemical_formula_moiety 'C14 H20 N2 O'
_chemical_formula_sum 'C14 H20 N2 O'
_chemical_formula_weight 232.32
_chemical_name_systematic
;
4-Methyl-<i>N</i>-<i>p</i>-tolylpiperidine-1-carboxamide
;
_space_group_IT_number 61
_symmetry_cell_setting orthorhombic
_symmetry_space_group_name_Hall '-P 2ac 2ab'
_symmetry_space_group_name_H-M 'P b c a'
_atom_sites_solution_hydrogens geom
_atom_sites_solution_primary direct
_atom_sites_solution_secondary difmap
_audit_creation_method SHELXL-97
_cell_angle_alpha 90.00
_cell_angle_beta 90.00
_cell_angle_gamma 90.00
_cell_formula_units_Z 8
_cell_length_a 9.6192(19)
_cell_length_b 11.127(2)
_cell_length_c 26.574(5)
_cell_measurement_reflns_used 1979
_cell_measurement_temperature 293(2)
_cell_measurement_theta_max 27.48
_cell_measurement_theta_min 3.10
_cell_volume 2844.3(9)
_computing_cell_refinement 'SAINT (Bruker, 1997)'
_computing_data_collection 'SMART (Bruker, 1997)'
_computing_data_reduction 'SAINT (Bruker, 1997)'
_computing_molecular_graphics 'SHELXTL (Sheldrick, 2008)'
_computing_publication_material 'SHELXTL (Sheldrick, 2008)'
_computing_structure_refinement 'SHELXL97 (Sheldrick, 2008)'
_computing_structure_solution 'SHELXS97 (Sheldrick, 2008)'
_diffrn_ambient_temperature 293(2)
_diffrn_measured_fraction_theta_full 0.999
_diffrn_measured_fraction_theta_max 0.999
_diffrn_measurement_device_type 'Bruker SMART CCD'
_diffrn_measurement_method '\f and \w scans'
_diffrn_radiation_monochromator graphite
_diffrn_radiation_source 'fine-focus sealed tube'
_diffrn_radiation_type MoK\a
_diffrn_radiation_wavelength 0.71073
_diffrn_reflns_av_R_equivalents 0.1150
_diffrn_reflns_av_sigmaI/netI 0.0837
_diffrn_reflns_limit_h_max 10
_diffrn_reflns_limit_h_min -11
_diffrn_reflns_limit_k_max 13
_diffrn_reflns_limit_k_min -13
_diffrn_reflns_limit_l_max 31
_diffrn_reflns_limit_l_min -31
_diffrn_reflns_number 21306
_diffrn_reflns_theta_full 25.25
_diffrn_reflns_theta_max 25.25
_diffrn_reflns_theta_min 3.07
_exptl_absorpt_coefficient_mu 0.069
_exptl_absorpt_correction_type none
_exptl_crystal_colour colorless
_exptl_crystal_density_diffrn 1.085
_exptl_crystal_density_method 'not measured'
_exptl_crystal_description block
_exptl_crystal_F_000 1008
_exptl_crystal_size_max 0.25
_exptl_crystal_size_mid 0.20
_exptl_crystal_size_min 0.18
_refine_diff_density_max 0.156
_refine_diff_density_min -0.197
_refine_ls_extinction_method none
_refine_ls_goodness_of_fit_ref 1.028
_refine_ls_hydrogen_treatment mixed
_refine_ls_matrix_type full
_refine_ls_number_parameters 166
_refine_ls_number_reflns 2571
_refine_ls_number_restraints 0
_refine_ls_restrained_S_all 1.028
_refine_ls_R_factor_all 0.1460
_refine_ls_R_factor_gt 0.0720
_refine_ls_shift/su_max 0.000
_refine_ls_shift/su_mean 0.000
_refine_ls_structure_factor_coef Fsqd
_refine_ls_weighting_details 'calc w=1/[\s^2^(Fo^2^)+(0.1032P)^2^+0.1575P] where P=(Fo^2^+2Fc^2^)/3'
_refine_ls_weighting_scheme calc
_refine_ls_wR_factor_gt 0.1765
_refine_ls_wR_factor_ref 0.2203
_reflns_number_gt 1219
_reflns_number_total 2571
_reflns_threshold_expression I>2\s(I)
_cod_data_source_file hb6706.cif
_cod_data_source_block I
_cod_database_code 2234622
_cod_database_fobs_code 2234622

loop_
_symmetry_equiv_pos_as_xyz
'x, y, z'
'-x+1/2, -y, z+1/2'
'x+1/2, -y+1/2, -z'
'-x, y+1/2, -z+1/2'
'-x, -y, -z'
'x-1/2, y, -z-1/2'
'-x-1/2, y-1/2, z'
'x, -y-1/2, z-1/2'

loop_
_atom_site_type_symbol
_atom_site_label
_atom_site_fract_x
_atom_site_fract_y
_atom_site_fract_z
_atom_site_U_iso_or_equiv
_atom_site_adp_type
_atom_site_calc_flag
_atom_site_refinement_flags
_atom_site_occupancy
_atom_site_symmetry_multiplicity
N N2 0.3590(3) 0.2180(2) 0.24983(9) 0.0723(7) Uani d . 1 1
O O1 0.1457(2) 0.2820(2) 0.27689(8) 0.0937(8) Uani d . 1 1
N N1 0.3387(3) 0.3504(2) 0.31682(9) 0.0835(8) Uani d . 1 1
C C8 0.3092(3) 0.1515(3) 0.20795(11) 0.0692(8) Uani d . 1 1
C C7 0.2741(3) 0.2829(3) 0.28129(11) 0.0713(8) Uani d . 1 1
C C13 0.3740(3) 0.1655(3) 0.16191(12) 0.0774(9) Uani d . 1 1
H H13A 0.4486 0.2180 0.1586 0.093 Uiso calc R 1 1
C C12 0.3270(4) 0.1007(3) 0.12054(12) 0.0900(10) Uani d . 1 1
H H12A 0.3714 0.1109 0.0897 0.108 Uiso calc R 1 1
C C9 0.2002(3) 0.0699(3) 0.21213(12) 0.0828(10) Uani d . 1 1
H H9A 0.1574 0.0577 0.2431 0.099 Uiso calc R 1 1
C C11 0.2162(4) 0.0217(3) 0.12365(14) 0.0927(11) Uani d . 1 1
C C5 0.4786(4) 0.3297(5) 0.33540(14) 0.0885(11) Uani d . 1 1
C C10 0.1556(4) 0.0073(3) 0.17043(16) 0.0964(11) Uani d . 1 1
H H10A 0.0822 -0.0464 0.1739 0.116 Uiso calc R 1 1
C C14 0.1648(5) -0.0461(4) 0.07747(15) 0.1356(17) Uani d . 1 1
H H14A 0.2195 -0.0238 0.0488 0.203 Uiso calc R 1 1
H H14B 0.0691 -0.0264 0.0714 0.203 Uiso calc R 1 1
H H14C 0.1732 -0.1310 0.0832 0.203 Uiso calc R 1 1
C C4 0.2562(4) 0.4264(4) 0.35029(14) 0.1071(13) Uani d . 1 1
H H4A 0.1637 0.4367 0.3364 0.129 Uiso calc R 1 1
H H4B 0.2990 0.5051 0.3529 0.129 Uiso calc R 1 1
C C2 0.3901(5) 0.3450(4) 0.42415(14) 0.1255(15) Uani d . 1 1
H H2B 0.4366 0.4221 0.4299 0.151 Uiso calc R 1 1
C C6 0.4752(4) 0.2737(4) 0.38700(14) 0.1118(13) Uani d . 1 1
H H6A 0.4370 0.1933 0.3844 0.134 Uiso calc R 1 1
H H6B 0.5696 0.2667 0.3995 0.134 Uiso calc R 1 1
C C3 0.2461(4) 0.3699(4) 0.40226(15) 0.1223(15) Uani d . 1 1
H H3A 0.1945 0.2951 0.4000 0.147 Uiso calc R 1 1
H H3B 0.1957 0.4234 0.4245 0.147 Uiso calc R 1 1
C C1 0.3789(9) 0.2780(8) 0.47512(19) 0.254(4) Uani d . 1 1
H H1A 0.4703 0.2653 0.4886 0.381 Uiso calc R 1 1
H H1B 0.3341 0.2019 0.4701 0.381 Uiso calc R 1 1
H H1C 0.3254 0.3254 0.4983 0.381 Uiso calc R 1 1
H H2A 0.448(3) 0.241(3) 0.2491(11) 0.088(10) Uiso d . 1 1
H H5A 0.532(3) 0.280(3) 0.3091(13) 0.101(10) Uiso d . 1 1
H H5B 0.525(4) 0.399(4) 0.3365(12) 0.115(15) Uiso d . 1 1

loop_
_atom_site_aniso_label
_atom_site_aniso_U_11
_atom_site_aniso_U_22
_atom_site_aniso_U_33
_atom_site_aniso_U_12
_atom_site_aniso_U_13
_atom_site_aniso_U_23
N2 0.0617(16) 0.0876(18) 0.0677(16) -0.0074(14) -0.0034(13) -0.0075(14)
O1 0.0612(14) 0.136(2) 0.0839(16) 0.0009(13) -0.0030(11) -0.0044(13)
N1 0.0641(16) 0.114(2) 0.0720(17) 0.0103(14) -0.0053(13) -0.0237(16)
C8 0.0735(19) 0.0647(19) 0.069(2) -0.0026(16) -0.0056(15) 0.0013(15)
C7 0.0629(19) 0.085(2) 0.0656(19) -0.0019(17) 0.0031(16) 0.0086(17)
C13 0.093(2) 0.0668(19) 0.073(2) -0.0078(17) -0.0045(17) -0.0032(16)
C12 0.124(3) 0.075(2) 0.071(2) 0.006(2) -0.012(2) -0.0020(18)
C9 0.086(2) 0.075(2) 0.087(2) -0.0111(18) -0.0064(18) 0.0081(18)
C11 0.113(3) 0.067(2) 0.099(3) 0.004(2) -0.034(2) -0.0082(19)
C5 0.071(2) 0.117(3) 0.078(2) -0.007(2) 0.0001(17) -0.025(2)
C10 0.100(3) 0.068(2) 0.121(3) -0.0100(18) -0.027(2) -0.002(2)
C14 0.170(4) 0.111(3) 0.126(3) -0.005(3) -0.058(3) -0.031(3)
C4 0.090(2) 0.139(3) 0.093(3) 0.023(2) -0.002(2) -0.031(2)
C2 0.142(4) 0.166(4) 0.069(2) 0.028(3) 0.000(2) -0.010(2)
C6 0.113(3) 0.130(3) 0.092(3) 0.020(3) -0.017(2) -0.014(2)
C3 0.108(3) 0.161(4) 0.097(3) 0.006(3) 0.029(2) -0.031(3)
C1 0.344(11) 0.333(10) 0.084(4) 0.090(8) 0.026(5) 0.042(5)

loop_
_atom_type_symbol
_atom_type_description
_atom_type_scat_dispersion_real
_atom_type_scat_dispersion_imag
_atom_type_scat_source
C C 0.0033 0.0016 'International Tables Vol C Tables 4.2.6.8 and 6.1.1.4'
H H 0.0000 0.0000 'International Tables Vol C Tables 4.2.6.8 and 6.1.1.4'
N N 0.0061 0.0033 'International Tables Vol C Tables 4.2.6.8 and 6.1.1.4'
O O 0.0106 0.0060 'International Tables Vol C Tables 4.2.6.8 and 6.1.1.4'

loop_
_geom_angle_atom_site_label_1
_geom_angle_atom_site_label_2
_geom_angle_atom_site_label_3
_geom_angle
C7 N2 C8 123.4(3)
C7 N2 H2A 116(2)
C8 N2 H2A 117(2)
C7 N1 C4 119.7(3)
C7 N1 C5 125.0(3)
C4 N1 C5 112.8(3)
C13 C8 C9 119.0(3)
C13 C8 N2 118.9(3)
C9 C8 N2 122.1(3)
O1 C7 N1 121.7(3)
O1 C7 N2 122.0(3)
N1 C7 N2 116.2(3)
C8 C13 C12 119.7(3)
C8 C13 H13A 120.2
C12 C13 H13A 120.2
C13 C12 C11 122.2(3)
C13 C12 H12A 118.9
C11 C12 H12A 118.9
C10 C9 C8 120.0(3)
C10 C9 H9A 120.0
C8 C9 H9A 120.0
C10 C11 C12 116.9(3)
C10 C11 C14 122.0(4)
C12 C11 C14 121.1(4)
N1 C5 C6 110.8(3)
N1 C5 H5A 108.7(18)
C6 C5 H5A 113.7(18)
N1 C5 H5B 110(2)
C6 C5 H5B 110(2)
H5A C5 H5B 104(3)
C9 C10 C11 122.2(3)
C9 C10 H10A 118.9
C11 C10 H10A 118.9
C11 C14 H14A 109.5
C11 C14 H14B 109.5
H14A C14 H14B 109.5
C11 C14 H14C 109.5
H14A C14 H14C 109.5
H14B C14 H14C 109.5
N1 C4 C3 110.4(3)
N1 C4 H4A 109.6
C3 C4 H4A 109.6
N1 C4 H4B 109.6
C3 C4 H4B 109.6
H4A C4 H4B 108.1
C6 C2 C3 109.8(3)
C6 C2 C1 110.9(4)
C3 C2 C1 110.9(4)
C6 C2 H2B 108.4
C3 C2 H2B 108.4
C1 C2 H2B 108.4
C2 C6 C5 112.9(3)
C2 C6 H6A 109.0
C5 C6 H6A 109.0
C2 C6 H6B 109.0
C5 C6 H6B 109.0
H6A C6 H6B 107.8
C4 C3 C2 111.3(3)
C4 C3 H3A 109.4
C2 C3 H3A 109.4
C4 C3 H3B 109.4
C2 C3 H3B 109.4
H3A C3 H3B 108.0
C2 C1 H1A 109.5
C2 C1 H1B 109.5
H1A C1 H1B 109.5
C2 C1 H1C 109.5
H1A C1 H1C 109.5
H1B C1 H1C 109.5

loop_
_geom_bond_atom_site_label_1
_geom_bond_atom_site_label_2
_geom_bond_distance
N2 C7 1.374(4)
N2 C8 1.420(4)
N2 H2A 0.89(3)
O1 C7 1.241(3)
N1 C7 1.357(4)
N1 C4 1.462(4)
N1 C5 1.452(4)
C8 C13 1.382(4)
C8 C9 1.391(4)
C13 C12 1.390(4)
C13 H13A 0.9300
C12 C11 1.384(5)
C12 H12A 0.9300
C9 C10 1.378(4)
C9 H9A 0.9300
C11 C10 1.382(5)
C11 C14 1.524(5)
C5 C6 1.506(5)
C5 H5A 1.03(3)
C5 H5B 0.89(4)
C10 H10A 0.9300
C14 H14A 0.9600
C14 H14B 0.9600
C14 H14C 0.9600
C4 C3 1.521(5)
C4 H4A 0.9700
C4 H4B 0.9700
C2 C6 1.508(5)
C2 C3 1.528(6)
C2 C1 1.550(6)
C2 H2B 0.9800
C6 H6A 0.9700
C6 H6B 0.9700
C3 H3A 0.9700
C3 H3B 0.9700
C1 H1A 0.9600
C1 H1B 0.9600
C1 H1C 0.9600

loop_
_geom_hbond_atom_site_label_D
_geom_hbond_atom_site_label_H
_geom_hbond_atom_site_label_A
_geom_hbond_site_symmetry_A
_geom_hbond_distance_DH
_geom_hbond_distance_HA
_geom_hbond_distance_DA
_geom_hbond_angle_DHA
N2 H2A O1 6_656 0.89(3) 2.08(3) 2.935(3) 162(3)

loop_
_cod_related_entry_id
_cod_related_entry_database
_cod_related_entry_code
1 ChemSpider 1305637
